data_7203183
loop_
_publ_author_name
'Yoshida, Yukihiro'
'Fujii, Junichi'
'Saito, Gunzi'
'Hiramatsu, Takaaki'
'Sato, Naoki'

_publ_section_title
;
 Dicyanoaurate(i) salts with 1-alkyl-3-methylimidazolium: luminescent
 properties and room-temperature liquid forming
;
_journal_issue 8
_journal_name_full 'Journal of Materials Chemistry'
_journal_page_first 724
_journal_paper_doi 10.1039/b515869a
_journal_volume 16
_journal_year 2006
_chemical_formula_sum 'C8 H11 Au N4'
_chemical_formula_weight 360.16
_chemical_name_common EMI-Au(CN)2
_chemical_name_systematic
;
?
;
_space_group_IT_number 14
_symmetry_cell_setting monoclinic
_symmetry_space_group_name_Hall '-P 2ybc'
_symmetry_space_group_name_H-M 'P 1 21/c 1'
_atom_sites_solution_hydrogens geom
_atom_sites_solution_primary direct
_atom_sites_solution_secondary difmap
_audit_creation_method SHELXL-97
_cell_angle_alpha 90.00
_cell_angle_beta 107.837(19)
_cell_angle_gamma 90.00
_cell_formula_units_Z 4
_cell_length_a 8.3701(17)
_cell_length_b 19.900(4)
_cell_length_c 6.6722(18)
_cell_measurement_temperature 295(2)
_cell_volume 1057.9(4)
_computing_cell_refinement 'MXC(MAC Science)'
_computing_data_collection 'MXC(MAC Science)'
_computing_data_reduction Crystan
_computing_molecular_graphics 'ORTEP III'
_computing_structure_refinement 'SHELXL-97 (Sheldrick, 1997)'
_computing_structure_solution 'SHELXS-97 (Sheldrick, 1990)'
_diffrn_ambient_temperature 295(2)
_diffrn_measured_fraction_theta_full 0.675
_diffrn_measured_fraction_theta_max 0.675
_diffrn_measurement_device_type 'Mac Science MXC18'
_diffrn_measurement_method theta/2theta
_diffrn_radiation_monochromator graphite
_diffrn_radiation_source 'fine-focus sealed tube'
_diffrn_radiation_type 'Mo K-alpha'
_diffrn_radiation_wavelength 0.71073
_diffrn_reflns_av_R_equivalents 0.0249
_diffrn_reflns_limit_h_max 10
_diffrn_reflns_limit_h_min -10
_diffrn_reflns_limit_k_max 5
_diffrn_reflns_limit_k_min -24
_diffrn_reflns_limit_l_max 8
_diffrn_reflns_limit_l_min 0
_diffrn_reflns_number 2426
_diffrn_reflns_theta_full 27.50
_diffrn_reflns_theta_max 27.50
_diffrn_reflns_theta_min 2.05
_exptl_absorpt_coefficient_mu 138.68
_exptl_crystal_colour Colourless
_exptl_crystal_density_diffrn 2.262
_exptl_crystal_density_meas ?
_exptl_crystal_description Rod
_exptl_crystal_F_000 166
_exptl_crystal_size_max 0.8
_exptl_crystal_size_mid 0.2
_exptl_crystal_size_min 0.2
_refine_diff_density_max 1.129
_refine_diff_density_min -2.930
_refine_diff_density_rms 0.335
_refine_ls_extinction_method none
_refine_ls_goodness_of_fit_all 1.207
_refine_ls_hydrogen_treatment constr
_refine_ls_matrix_type full
_refine_ls_number_parameters 120
_refine_ls_number_reflns 1387
_refine_ls_number_restraints 0
_refine_ls_restrained_S_all 1.207
_refine_ls_R_factor_obs 0.0430
_refine_ls_shift/su_max 0.000
_refine_ls_shift/su_mean 0.000
_refine_ls_structure_factor_coef Fsqd
_refine_ls_weighting_details 'w=1/[\s^2^(Fo^2^)+(0.0774P)^2^+0.0000P] where P=(Fo^2^+2Fc^2^)/3'
_refine_ls_weighting_scheme calc
_refine_ls_wR_factor_all 0.1312
_reflns_number_total 2170
_reflns_threshold_expression >4sigma(I)
_cod_data_source_file b515869a.txt
_cod_data_source_block EMI-Au(CN)2
_cod_depositor_comments
;
The following automatic conversions were performed:
'_symmetry_cell_setting' value 'Monoclinic' changed to 'monoclinic'
according to '/home/adriana/struct/CIF-dictionaries/cif_core.dic'
dictionary named 'cif_core.dic' version 2.4.1 from 2010-06-29.

Automatic conversion script
Id: cif_fix_enum 1555 2011-01-17 13:19:09Z saulius 

The following automatic conversions were performed:

'_cell_measurement_temperature' value 'room temperature' was changed
to '295(2)' - the room/ambient temperature average [293;298] in
Kelvins(K) was taken.

'_diffrn_ambient_temperature' value 'room
temperature' was changed to '295(2)' - the room/ambient temperature
average [293;298] in Kelvins(K) was taken.

Automatic conversion script
Id: cif_fix_values 1569 2011-02-09 13:29:24Z adriana 

The following automatic conversions were performed:

'_refine_ls_weighting_scheme' value 'calc
w=1/[\s^2^(Fo^2^)+(0.0774P)^2^+0.0000P] where P=(Fo^2^+2Fc^2^)/3' was
changed to 'calc'. New tag '_refine_ls_weighting_details' was
created. The value of the new tag was set to
'w=1/[\s^2^(Fo^2^)+(0.0774P)^2^+0.0000P] where P=(Fo^2^+2Fc^2^)/3'.

Automatic conversion script
Id: cif_fix_values 3143 2015-03-26 13:38:13Z robertas 
;
_cod_original_sg_symbol_H-M 'P 21/c'
_cod_original_formula_sum 'C8 H11 Au1 N4'
_cod_database_code 7203183

loop_
_symmetry_equiv_pos_as_xyz
'x, y, z'
'-x, y+1/2, -z+1/2'
'-x, -y, -z'
'x, -y-1/2, z-1/2'

loop_
_atom_site_label
_atom_site_type_symbol
_atom_site_fract_x
_atom_site_fract_y
_atom_site_fract_z
_atom_site_U_iso_or_equiv
_atom_site_adp_type
_atom_site_occupancy
_atom_site_calc_flag
_atom_site_refinement_flags
_atom_site_disorder_assembly
_atom_site_disorder_group
C2 C 0.2351(13) 0.4253(5) 0.7053(17) 0.055(3) Uani 1 d . . .
H2 H 0.3218 0.3960 0.6744 0.066 Uiso 1 calc R . .
C4 C 0.1054(13) 0.5122(5) 0.7713(15) 0.048(2) Uani 1 d . . .
H4 H 0.0786 0.5596 0.7990 0.058 Uiso 1 calc R . .
C5 C 0.0083(13) 0.4588(5) 0.7649(15) 0.050(2) Uani 1 d . . .
H5 H -0.1049 0.4589 0.7863 0.060 Uiso 1 calc R . .
C6 C 0.3882(15) 0.5308(6) 0.7173(18) 0.070(3) Uani 1 d . . .
H6A H 0.4905 0.5019 0.7477 0.084 Uiso 1 calc R . .
H6B H 0.4092 0.5685 0.8214 0.084 Uiso 1 calc R . .
H6C H 0.3618 0.5496 0.5718 0.084 Uiso 1 calc R . .
C7 C 0.0396(16) 0.3329(6) 0.718(2) 0.078(4) Uani 1 d . . .
H7A H -0.0209 0.3253 0.8242 0.094 Uiso 1 calc R . .
H7B H 0.1422 0.3039 0.7573 0.094 Uiso 1 calc R . .
C8 C -0.071(2) 0.3130(6) 0.507(2) 0.095(5) Uani 1 d . . .
H8A H -0.1654 0.3458 0.4583 0.114 Uiso 1 calc R . .
H8B H -0.1169 0.2671 0.5141 0.114 Uiso 1 calc R . .
H8C H -0.0045 0.3128 0.4048 0.114 Uiso 1 calc R . .
C11 C 0.6021(14) 0.3274(6) 0.8384(18) 0.060(3) Uani 1 d . . .
C12 C 0.3226(17) 0.1606(6) 0.7572(19) 0.065(3) Uani 1 d . . .
N1 N 0.0901(10) 0.4040(4) 0.7242(12) 0.0484(19) Uani 1 d . . .
N3 N 0.2472(10) 0.4908(4) 0.7333(12) 0.0498(19) Uani 1 d . . .
N11 N 0.6725(14) 0.3762(5) 0.8530(18) 0.077(3) Uani 1 d . . .
N12 N 0.2459(15) 0.1135(6) 0.7361(18) 0.082(3) Uani 1 d . . .
Au1 Au 0.46397(5) 0.243347(19) 0.79537(7) 0.05181(17) Uani 1 d . . .

loop_
_atom_site_aniso_label
_atom_site_aniso_U_11
_atom_site_aniso_U_22
_atom_site_aniso_U_33
_atom_site_aniso_U_23
_atom_site_aniso_U_13
_atom_site_aniso_U_12
C2 0.050(6) 0.055(6) 0.062(6) -0.004(5) 0.020(5) 0.012(4)
C4 0.054(6) 0.046(5) 0.049(5) -0.012(4) 0.020(5) 0.001(4)
C5 0.048(6) 0.056(6) 0.049(6) -0.004(4) 0.020(4) 0.004(4)
C6 0.053(7) 0.082(8) 0.078(8) -0.008(6) 0.024(6) -0.016(6)
C7 0.070(8) 0.045(6) 0.123(12) 0.007(7) 0.034(8) 0.000(5)
C8 0.107(11) 0.056(8) 0.118(12) -0.030(7) 0.031(9) -0.027(7)
C11 0.043(6) 0.079(8) 0.062(7) -0.005(6) 0.022(5) 0.010(5)
C12 0.073(8) 0.069(7) 0.055(7) 0.007(5) 0.020(6) 0.004(6)
N1 0.042(4) 0.050(5) 0.052(5) -0.003(4) 0.012(4) 0.001(3)
N3 0.047(5) 0.061(5) 0.045(5) -0.002(4) 0.019(4) -0.003(4)
N11 0.069(7) 0.071(7) 0.101(9) -0.020(6) 0.040(6) -0.017(5)
N12 0.092(9) 0.073(7) 0.090(8) -0.007(6) 0.040(7) -0.023(6)
Au1 0.0445(2) 0.0540(3) 0.0571(3) -0.00033(19) 0.01581(17) 0.00475(17)

loop_
_atom_type_symbol
_atom_type_description
_atom_type_scat_dispersion_real
_atom_type_scat_dispersion_imag
_atom_type_scat_source
C C 0.0033 0.0016 'International Tables Vol C Tables 4.2.6.8 and 6.1.1.4'
H H 0.0000 0.0000 'International Tables Vol C Tables 4.2.6.8 and 6.1.1.4'
N N 0.0061 0.0033 'International Tables Vol C Tables 4.2.6.8 and 6.1.1.4'
Au Au -2.0133 8.8022 'International Tables Vol C Tables 4.2.6.8 and 6.1.1.4'

loop_
_geom_angle_atom_site_label_1
_geom_angle_atom_site_label_2
_geom_angle_atom_site_label_3
_geom_angle
_geom_angle_site_symmetry_1
_geom_angle_site_symmetry_3
_geom_angle_publ_flag
N3 C2 N1 109.6(9) . . ?
C5 C4 N3 107.7(9) . . ?
C4 C5 N1 107.9(9) . . ?
N1 C7 C8 111.8(11) . . ?
N11 C11 Au1 175.9(12) . . ?
N12 C12 Au1 178.7(13) . . ?
C2 N1 C5 107.1(9) . . ?
C2 N1 C7 124.5(9) . . ?
C5 N1 C7 128.2(10) . . ?
C2 N3 C4 107.7(8) . . ?
C2 N3 C6 124.1(9) . . ?
C4 N3 C6 128.2(9) . . ?
C12 Au1 C11 178.4(4) . . ?
C12 Au1 Au1 96.8(3) . 4_565 ?
C11 Au1 Au1 84.3(3) . 4_565 ?
C12 Au1 Au1 90.7(3) . 4_566 ?
C11 Au1 Au1 88.1(3) . 4_566 ?
Au1 Au1 Au1 170.92(3) 4_565 4_566 ?

loop_
_geom_bond_atom_site_label_1
_geom_bond_atom_site_label_2
_geom_bond_distance
_geom_bond_site_symmetry_2
_geom_bond_publ_flag
C2 N3 1.317(13) . ?
C2 N1 1.327(13) . ?
C4 C5 1.332(15) . ?
C4 N3 1.356(12) . ?
C5 N1 1.358(13) . ?
C6 N3 1.455(12) . ?
C7 N1 1.473(13) . ?
C7 C8 1.484(18) . ?
C11 N11 1.124(14) . ?
C11 Au1 2.004(13) . ?
C12 N12 1.121(15) . ?
C12 Au1 1.997(13) . ?
Au1 Au1 3.3466(9) 4_565 ?
Au1 Au1 3.3466(9) 4_566 ?
